data_4110603
loop_
_publ_author_name
'Bryan K. Spraul'
'S. Suresh'
'Jianyong Jin'
'Dennis W. Smith'

_publ_section_title
;
 Synthesis and Electronic Factors in Thermal Cyclodimerization of
 Functionalized Aromatic Trifluorovinyl Ethers
;
_journal_name_full 'Journal of the American Chemical Society'
_journal_page_first 7055
_journal_page_last 7064
_journal_paper_doi 10.1021/ja0600227
_journal_volume 128
_journal_year 2006
_chemical_formula_sum 'C20 H14 F6 O6'
_chemical_formula_weight 464.31
_chemical_name_systematic
; 
 ? 
;
_space_group_IT_number 2
_symmetry_cell_setting triclinic
_symmetry_space_group_name_Hall '-P 1'
_symmetry_space_group_name_H-M 'P -1'
_atom_sites_solution_hydrogens geom
_atom_sites_solution_primary direct
_atom_sites_solution_secondary difmap
_audit_creation_method SHELXL-97
_cell_angle_alpha 93.54(3)
_cell_angle_beta 97.26(3)
_cell_angle_gamma 95.70(3)
_cell_formula_units_Z 2
_cell_length_a 6.1110(12)
_cell_length_b 12.614(3)
_cell_length_c 12.620(3)
_cell_measurement_temperature 293(2)
_cell_volume 957.5(4)
_computing_cell_refinement 'Bruker XSCANS'
_computing_data_collection 'Bruker XSCANS'
_computing_data_reduction 'Bruker SHELXTL'
_computing_molecular_graphics 'Bruker SHELXTL'
_computing_publication_material 'Bruker SHELXTL'
_computing_structure_refinement 'SHELXL-97 (Sheldrick, 1997)'
_computing_structure_solution 'SHELXS-97 (Sheldrick, 1990)'
_diffrn_ambient_temperature 293(2)
_diffrn_measured_fraction_theta_full 0.992
_diffrn_measured_fraction_theta_max 0.992
_diffrn_measurement_device_type 'Bruker P4'
_diffrn_measurement_method '\w scans'
_diffrn_radiation_monochromator graphite
_diffrn_radiation_source 'fine-focus sealed tube'
_diffrn_radiation_type MoK\a
_diffrn_radiation_wavelength 0.71073
_diffrn_reflns_av_R_equivalents 0.1107
_diffrn_reflns_av_sigmaI/netI 0.0830
_diffrn_reflns_limit_h_max 7
_diffrn_reflns_limit_h_min -7
_diffrn_reflns_limit_k_max 15
_diffrn_reflns_limit_k_min -15
_diffrn_reflns_limit_l_max 15
_diffrn_reflns_limit_l_min -15
_diffrn_reflns_number 13749
_diffrn_reflns_theta_full 26.44
_diffrn_reflns_theta_max 26.44
_diffrn_reflns_theta_min 3.26
_exptl_absorpt_coefficient_mu 0.155
_exptl_absorpt_correction_type none
_exptl_crystal_density_diffrn 1.610
_exptl_crystal_F_000 472
_refine_diff_density_max 0.816
_refine_diff_density_min -0.532
_refine_diff_density_rms 0.146
_refine_ls_extinction_method none
_refine_ls_goodness_of_fit_ref 1.529
_refine_ls_hydrogen_treatment mixed
_refine_ls_matrix_type full
_refine_ls_number_parameters 301
_refine_ls_number_reflns 3922
_refine_ls_number_restraints 0
_refine_ls_restrained_S_all 1.529
_refine_ls_R_factor_all 0.1925
_refine_ls_R_factor_gt 0.1371
_refine_ls_shift/su_max 0.000
_refine_ls_shift/su_mean 0.000
_refine_ls_structure_factor_coef Fsqd
_refine_ls_weighting_details 'calc w=1/[\s^2^(Fo^2^)+(0.1000P)^2^+0.0000P] where P=(Fo^2^+2Fc^2^)/3'
_refine_ls_weighting_scheme calc
_refine_ls_wR_factor_gt 0.2879
_refine_ls_wR_factor_ref 0.3117
_reflns_number_gt 2400
_reflns_number_total 3922
_reflns_threshold_expression >2sigma(I)
_cod_data_source_file ja0600227si20060109_045704.cif
_cod_data_source_block diesiso
_cod_original_cell_volume 957.5(3)
_cod_database_code 4110603

loop_
_symmetry_equiv_pos_as_xyz
'x, y, z'
'-x, -y, -z'

loop_
_atom_site_label
_atom_site_type_symbol
_atom_site_fract_x
_atom_site_fract_y
_atom_site_fract_z
_atom_site_U_iso_or_equiv
_atom_site_adp_type
_atom_site_occupancy
_atom_site_symmetry_multiplicity
_atom_site_calc_flag
_atom_site_refinement_flags
F1 F 0.6195(6) 0.5253(3) 0.6901(3) 0.0591(11) Uani 1 1 d .
F2 F 0.0381(6) 0.4942(3) 0.6746(3) 0.0517(10) Uani 1 1 d .
F3 F 0.3067(8) 0.5151(3) 0.9032(3) 0.0642(12) Uani 1 1 d .
F4 F 0.3948(8) 0.7283(3) 0.7489(4) 0.0742(14) Uani 1 1 d .
F5 F 0.0961(8) 0.6649(4) 0.8098(3) 0.0713(13) Uani 1 1 d .
F6 F 0.6079(8) 0.6103(3) 0.8879(4) 0.0779(15) Uani 1 1 d .
O1 O 1.0403(7) 0.1599(3) 1.0464(3) 0.0430(10) Uani 1 1 d .
O2 O 0.7129(7) 0.0785(3) 1.0771(3) 0.0464(11) Uani 1 1 d .
O3 O 0.3850(7) 0.3894(3) 0.7276(3) 0.0438(11) Uani 1 1 d .
O4 O 0.2672(8) 0.5776(3) 0.5739(3) 0.0465(11) Uani 1 1 d .
O5 O -0.0002(8) 0.9781(4) 0.3245(4) 0.0572(13) Uani 1 1 d .
O6 O -0.3055(7) 0.9413(3) 0.4007(4) 0.0476(11) Uani 1 1 d .
C1 C 1.1504(11) 0.1039(6) 1.1309(5) 0.0519(17) Uani 1 1 d .
H1A H 1.1233 0.1340 1.1992 0.061(12) Uiso 1 1 calc R
H1B H 1.3072 0.1108 1.1274 0.061(12) Uiso 1 1 calc R
H1C H 1.0938 0.0297 1.1223 0.061(12) Uiso 1 1 calc R
C2 C 0.8187(10) 0.1416(5) 1.0300(5) 0.0390(13) Uani 1 1 d .
C3 C 0.4947(9) 0.1797(4) 0.9052(5) 0.0374(13) Uani 1 1 d .
H3 H 0.4148 0.1164 0.9255 0.039(16) Uiso 1 1 calc R
C4 C 0.3906(10) 0.2420(5) 0.8338(5) 0.0394(14) Uani 1 1 d .
H4 H 0.2379 0.2230 0.8048 0.014(11) Uiso 1 1 calc R
C5 C 0.5067(10) 0.3320(5) 0.8041(5) 0.0378(13) Uani 1 1 d .
C6 C 0.7246(11) 0.3608(5) 0.8444(5) 0.0424(14) Uani 1 1 d .
H6 H 0.8036 0.4239 0.8231 0.07(2) Uiso 1 1 calc R
C7 C 0.8298(10) 0.2970(5) 0.9168(5) 0.0424(14) Uani 1 1 d .
H7 H 0.9833 0.3157 0.9446 0.028(14) Uiso 1 1 calc R
C8 C 0.7166(9) 0.2076(4) 0.9488(4) 0.0334(12) Uani 1 1 d .
C9 C 0.4236(11) 0.4931(5) 0.7300(5) 0.0411(14) Uani 1 1 d .
C10 C 0.2397(10) 0.5551(5) 0.6729(5) 0.0393(14) Uani 1 1 d .
C11 C 0.2785(12) 0.6401(5) 0.7700(5) 0.0476(16) Uani 1 1 d .
C12 C 0.4183(11) 0.5651(5) 0.8350(5) 0.0435(15) Uani 1 1 d .
C13 C 0.1584(11) 0.6635(5) 0.5297(5) 0.0399(14) Uani 1 1 d .
C14 C -0.0355(10) 0.6964(5) 0.5595(5) 0.0395(14) Uani 1 1 d .
H14 H -0.1084 0.6605 0.6124 0.048(18) Uiso 1 1 calc R
C15 C -0.1228(10) 0.7812(5) 0.5125(5) 0.0397(14) Uani 1 1 d .
H15 H -0.2554 0.8061 0.5336 0.037(16) Uiso 1 1 calc R
C16 C -0.0171(10) 0.8308(4) 0.4337(5) 0.0354(13) Uani 1 1 d .
C17 C 0.1746(10) 0.7947(5) 0.4039(5) 0.0398(14) Uani 1 1 d .
H17 H 0.2459 0.8284 0.3492 0.041(16) Uiso 1 1 calc R
C18 C 0.2638(10) 0.7106(5) 0.4523(5) 0.0401(14) Uani 1 1 d .
H18 H 0.3971 0.6856 0.4321 0.029(14) Uiso 1 1 calc R
C19 C -0.1043(10) 0.9240(5) 0.3803(5) 0.0405(14) Uani 1 1 d .
C20 C -0.4003(12) 1.0277(5) 0.3482(6) 0.0501(17) Uani 1 1 d .
H20A H -0.3153 1.0942 0.3749 0.053(11) Uiso 1 1 calc R
H20B H -0.5507 1.0293 0.3623 0.053(11) Uiso 1 1 calc R
H20C H -0.3981 1.0171 0.2724 0.053(11) Uiso 1 1 calc R

loop_
_atom_site_aniso_label
_atom_site_aniso_U_11
_atom_site_aniso_U_22
_atom_site_aniso_U_33
_atom_site_aniso_U_23
_atom_site_aniso_U_13
_atom_site_aniso_U_12
F1 0.044(2) 0.068(3) 0.072(3) 0.028(2) 0.0215(19) 0.0108(19)
F2 0.0380(19) 0.059(2) 0.058(2) 0.0059(19) 0.0076(17) 0.0028(17)
F3 0.093(3) 0.066(3) 0.040(2) 0.008(2) 0.017(2) 0.028(2)
F4 0.092(3) 0.037(2) 0.082(3) 0.003(2) -0.025(3) -0.005(2)
F5 0.084(3) 0.086(3) 0.048(2) -0.007(2) 0.005(2) 0.045(3)
F6 0.085(3) 0.055(3) 0.080(3) -0.009(2) -0.038(3) 0.013(2)
O1 0.047(3) 0.048(2) 0.036(2) 0.0074(19) 0.0060(18) 0.010(2)
O2 0.046(2) 0.048(3) 0.043(2) 0.016(2) 0.0005(19) -0.007(2)
O3 0.060(3) 0.034(2) 0.037(2) 0.0024(18) 0.005(2) 0.0085(19)
O4 0.065(3) 0.045(2) 0.034(2) 0.0072(19) 0.012(2) 0.018(2)
O5 0.055(3) 0.057(3) 0.066(3) 0.034(3) 0.015(2) 0.011(2)
O6 0.051(3) 0.046(2) 0.048(3) 0.013(2) 0.005(2) 0.011(2)
C1 0.052(4) 0.059(4) 0.044(4) 0.013(3) 0.000(3) 0.011(3)
C2 0.043(3) 0.036(3) 0.037(3) -0.002(3) 0.004(3) 0.002(3)
C3 0.037(3) 0.032(3) 0.042(3) 0.003(2) 0.006(3) -0.003(2)
C4 0.040(3) 0.041(3) 0.034(3) -0.002(3) -0.004(2) 0.002(3)
C5 0.046(3) 0.034(3) 0.034(3) -0.004(2) 0.007(3) 0.009(3)
C6 0.052(4) 0.030(3) 0.045(3) 0.004(3) 0.009(3) 0.003(3)
C7 0.040(3) 0.048(4) 0.037(3) -0.001(3) 0.003(3) 0.002(3)
C8 0.038(3) 0.032(3) 0.032(3) 0.003(2) 0.007(2) 0.004(2)
C9 0.051(4) 0.039(3) 0.037(3) 0.003(3) 0.009(3) 0.016(3)
C10 0.044(3) 0.035(3) 0.040(3) 0.001(3) 0.012(3) 0.001(3)
C11 0.060(4) 0.040(3) 0.040(3) -0.008(3) -0.002(3) 0.008(3)
C12 0.052(4) 0.038(3) 0.037(3) -0.001(3) -0.010(3) 0.009(3)
C13 0.051(4) 0.035(3) 0.033(3) -0.001(2) 0.001(3) 0.007(3)
C14 0.044(3) 0.043(3) 0.031(3) 0.007(3) 0.004(2) 0.000(3)
C15 0.040(3) 0.043(3) 0.038(3) 0.003(3) 0.007(3) 0.007(3)
C16 0.038(3) 0.032(3) 0.035(3) 0.004(2) 0.002(2) -0.002(2)
C17 0.047(3) 0.041(3) 0.031(3) 0.010(3) 0.004(3) -0.001(3)
C18 0.038(3) 0.046(3) 0.036(3) 0.001(3) 0.004(3) 0.011(3)
C19 0.035(3) 0.043(3) 0.040(3) 0.004(3) -0.006(3) 0.003(3)
C20 0.058(4) 0.044(4) 0.048(4) 0.013(3) 0.000(3) 0.010(3)

loop_
_atom_type_symbol
_atom_type_description
_atom_type_scat_dispersion_real
_atom_type_scat_dispersion_imag
_atom_type_scat_source
C C 0.0033 0.0016 'International Tables Vol C Tables 4.2.6.8 and 6.1.1.4'
H H 0.0000 0.0000 'International Tables Vol C Tables 4.2.6.8 and 6.1.1.4'
O O 0.0106 0.0060 'International Tables Vol C Tables 4.2.6.8 and 6.1.1.4'
F F 0.0171 0.0103 'International Tables Vol C Tables 4.2.6.8 and 6.1.1.4'

loop_
_geom_angle_atom_site_label_1
_geom_angle_atom_site_label_2
_geom_angle_atom_site_label_3
_geom_angle
C2 O1 C1 115.7(5)
C9 O3 C5 120.1(5)
C10 O4 C13 118.2(5)
C19 O6 C20 115.8(5)
O2 C2 O1 123.8(5)
O2 C2 C8 123.4(5)
O1 C2 C8 112.8(5)
C4 C3 C8 120.5(5)
C3 C4 C5 119.5(5)
C6 C5 C4 121.4(5)
C6 C5 O3 123.7(5)
C4 C5 O3 114.9(5)
C5 C6 C7 118.9(6)
C8 C7 C6 120.8(6)
C7 C8 C3 118.9(5)
C7 C8 C2 122.3(5)
C3 C8 C2 118.7(5)
O3 C9 F1 112.2(5)
O3 C9 C10 117.7(6)
F1 C9 C10 106.9(5)
O3 C9 C12 121.1(5)
F1 C9 C12 107.4(5)
C10 C9 C12 88.6(4)
O4 C10 F2 111.0(5)
O4 C10 C11 123.5(5)
F2 C10 C11 108.7(5)
O4 C10 C9 114.7(5)
F2 C10 C9 107.0(5)
C11 C10 C9 89.4(5)
F4 C11 F5 109.5(6)
F4 C11 C12 113.4(6)
F5 C11 C12 115.7(6)
F4 C11 C10 111.8(5)
F5 C11 C10 115.6(5)
C12 C11 C10 89.6(5)
F3 C12 F6 108.0(5)
F3 C12 C11 112.3(6)
F6 C12 C11 115.5(5)
F3 C12 C9 111.9(5)
F6 C12 C9 118.6(6)
C11 C12 C9 89.8(5)
C18 C13 C14 122.1(6)
C18 C13 O4 113.5(5)
C14 C13 O4 124.4(5)
C15 C14 C13 119.2(5)
C14 C15 C16 119.6(6)
C17 C16 C15 120.0(5)
C17 C16 C19 118.3(5)
C15 C16 C19 121.8(5)
C18 C17 C16 120.4(5)
C13 C18 C17 118.7(6)
O5 C19 O6 123.4(5)
O5 C19 C16 123.0(6)
O6 C19 C16 113.6(5)

loop_
_geom_bond_atom_site_label_1
_geom_bond_atom_site_label_2
_geom_bond_distance
F1 C9 1.390(7)
F2 C10 1.389(7)
F3 C12 1.318(8)
F4 C11 1.319(8)
F5 C11 1.336(8)
F6 C12 1.319(7)
O1 C2 1.339(7)
O1 C1 1.448(7)
O2 C2 1.208(7)
O3 C9 1.304(7)
O3 C5 1.422(7)
O4 C10 1.325(7)
O4 C13 1.432(7)
O5 C19 1.205(7)
O6 C19 1.324(7)
O6 C20 1.442(7)
C2 C8 1.477(8)
C3 C4 1.368(8)
C3 C8 1.400(8)
C4 C5 1.377(8)
C5 C6 1.368(9)
C6 C7 1.393(9)
C7 C8 1.372(8)
C9 C10 1.560(9)
C9 C12 1.566(9)
C10 C11 1.557(8)
C11 C12 1.541(9)
C13 C18 1.370(8)
C13 C14 1.382(9)
C14 C15 1.376(8)
C15 C16 1.399(8)
C16 C17 1.384(9)
C16 C19 1.501(8)
C17 C18 1.381(8)

loop_
_geom_torsion_atom_site_label_1
_geom_torsion_atom_site_label_2
_geom_torsion_atom_site_label_3
_geom_torsion_atom_site_label_4
_geom_torsion
C1 O1 C2 O2 -4.0(9)
C1 O1 C2 C8 175.4(5)
C8 C3 C4 C5 0.7(9)
C3 C4 C5 C6 0.0(9)
C3 C4 C5 O3 178.4(5)
C9 O3 C5 C6 -34.7(8)
C9 O3 C5 C4 147.0(6)
C4 C5 C6 C7 0.1(9)
O3 C5 C6 C7 -178.1(5)
C5 C6 C7 C8 -1.1(9)
C6 C7 C8 C3 1.8(9)
C6 C7 C8 C2 -176.4(5)
C4 C3 C8 C7 -1.6(9)
C4 C3 C8 C2 176.6(6)
O2 C2 C8 C7 162.6(6)
O1 C2 C8 C7 -16.9(8)
O2 C2 C8 C3 -15.6(9)
O1 C2 C8 C3 165.0(5)
C5 O3 C9 F1 75.5(6)
C5 O3 C9 C10 -159.7(5)
C5 O3 C9 C12 -53.1(8)
C13 O4 C10 F2 80.2(6)
C13 O4 C10 C11 -51.5(8)
C13 O4 C10 C9 -158.4(5)
O3 C9 C10 O4 -96.1(6)
F1 C9 C10 O4 31.3(7)
C12 C9 C10 O4 139.0(5)
O3 C9 C10 F2 27.5(7)
F1 C9 C10 F2 154.8(5)
C12 C9 C10 F2 -97.4(5)
O3 C9 C10 C11 136.9(6)
F1 C9 C10 C11 -95.8(5)
C12 C9 C10 C11 12.0(5)
O4 C10 C11 F4 -16.6(9)
F2 C10 C11 F4 -149.2(5)
C9 C10 C11 F4 103.0(6)
O4 C10 C11 F5 109.7(7)
F2 C10 C11 F5 -22.9(7)
C9 C10 C11 F5 -130.7(6)
O4 C10 C11 C12 -131.8(6)
F2 C10 C11 C12 95.6(5)
C9 C10 C11 C12 -12.2(5)
F4 C11 C12 F3 144.7(6)
F5 C11 C12 F3 16.9(8)
C10 C11 C12 F3 -101.6(5)
F4 C11 C12 F6 20.3(8)
F5 C11 C12 F6 -107.5(7)
C10 C11 C12 F6 134.0(6)
F4 C11 C12 C9 -101.6(6)
F5 C11 C12 C9 130.6(6)
C10 C11 C12 C9 12.1(5)
O3 C9 C12 F3 -20.1(8)
F1 C9 C12 F3 -150.8(5)
C10 C9 C12 F3 101.9(5)
O3 C9 C12 F6 106.7(7)
F1 C9 C12 F6 -24.0(7)
C10 C9 C12 F6 -131.4(6)
O3 C9 C12 C11 -134.1(6)
F1 C9 C12 C11 95.2(5)
C10 C9 C12 C11 -12.1(5)
C10 O4 C13 C18 153.4(5)
C10 O4 C13 C14 -27.4(9)
C18 C13 C14 C15 -1.9(9)
O4 C13 C14 C15 178.9(5)
C13 C14 C15 C16 1.5(9)
C14 C15 C16 C17 -0.3(9)
C14 C15 C16 C19 -179.6(5)
C15 C16 C17 C18 -0.7(9)
C19 C16 C17 C18 178.7(5)
C14 C13 C18 C17 1.0(10)
O4 C13 C18 C17 -179.8(5)
C16 C17 C18 C13 0.3(9)
C20 O6 C19 O5 2.5(9)
C20 O6 C19 C16 -177.9(5)
C17 C16 C19 O5 -10.9(9)
C15 C16 C19 O5 168.5(6)
C17 C16 C19 O6 169.5(5)
C15 C16 C19 O6 -11.2(8)
